data_7240146
loop_
_publ_author_name
'Hao, Xiaoyun'
'Shi, Jingwen'
'Dou, Yong'
'Cao, Tong'
'Zhou, Zhen'
'Yang, Lu'
'Li, Dacheng'
'Liu, Qingyun'
'Jiang, Jianzhuang'
'Zhang, Daopeng'

_publ_section_title
;
 Heterobimetallic complexes from 0D cluster to 3D network based-on various
 polycyanometallates and [Cu(dmpn)2]2+(dmpn =
 2,2-dimethyl-1,3-diaminopropane): synthesis, crystal structures and
 magnetic properties
;
_journal_name_full CrystEngComm
_journal_paper_doi 10.1039/D0CE00235F
_journal_year 2020
_chemical_formula_moiety 2(C32H39CuFeN12),2(C1.5H3.5N0.5O0.5),5(H2O)
_chemical_formula_sum 'C33.5 H47.5 Cu Fe N12.5 O3'
_chemical_formula_weight 792.74
_space_group_crystal_system triclinic
_space_group_IT_number 2
_space_group_name_Hall '-P 1'
_space_group_name_H-M_alt 'P -1'
_atom_sites_solution_hydrogens mixed
_audit_creation_method SHELXL-2018/3
_audit_update_record
;
2019-11-26 deposited with the CCDC.	2020-03-20 downloaded from the CCDC.
;
_cell_angle_alpha 101.737(9)
_cell_angle_beta 110.012(11)
_cell_angle_gamma 104.303(10)
_cell_formula_units_Z 2
_cell_length_a 11.7106(14)
_cell_length_b 14.7097(15)
_cell_length_c 16.8351(19)
_cell_measurement_reflns_used 2712
_cell_measurement_temperature 293(2)
_cell_measurement_theta_max 26.129
_cell_measurement_theta_min 2.782
_cell_volume 2504.9(6)
_computing_cell_refinement 'SAINT-Plus (Bruker, 2001)'
_computing_data_collection 'APEX2 (Bruker, 2004)'
_computing_data_reduction SAINT-Plus
_computing_molecular_graphics 'SHELXL (Sheldrick, 2018)'
_computing_publication_material SHELXL
_computing_structure_refinement 'SHELXL-2018/3 (Sheldrick, 2018)'
_computing_structure_solution 'SHELXL-2018/3 (Sheldrick, 2018)'
_diffrn_ambient_temperature 293(2)
_diffrn_measured_fraction_theta_full 0.992
_diffrn_measured_fraction_theta_max 0.992
_diffrn_measurement_device_type 'Bruker APEX II CCD area-detector'
_diffrn_measurement_method '\f and \w scans'
_diffrn_radiation_type MoK\a
_diffrn_radiation_wavelength 0.71073
_diffrn_reflns_av_R_equivalents 0.0407
_diffrn_reflns_av_unetI/netI 0.1043
_diffrn_reflns_Laue_measured_fraction_full 0.992
_diffrn_reflns_Laue_measured_fraction_max 0.992
_diffrn_reflns_limit_h_max 13
_diffrn_reflns_limit_h_min -13
_diffrn_reflns_limit_k_max 16
_diffrn_reflns_limit_k_min -17
_diffrn_reflns_limit_l_max 20
_diffrn_reflns_limit_l_min -19
_diffrn_reflns_number 13935
_diffrn_reflns_point_group_measured_fraction_full 0.992
_diffrn_reflns_point_group_measured_fraction_max 0.992
_diffrn_reflns_theta_full 25.009
_diffrn_reflns_theta_max 25.009
_diffrn_reflns_theta_min 3.105
_diffrn_source 'fine-focus sealed tube'
_exptl_absorpt_coefficient_mu 0.753
_exptl_absorpt_correction_T_max 0.767
_exptl_absorpt_correction_T_min 0.846
_exptl_absorpt_correction_type multi-scan
_exptl_absorpt_process_details
;
SADABS '(Bruker,  2004)'
;
_exptl_crystal_colour dark-brown
_exptl_crystal_density_diffrn 1.052
_exptl_crystal_description block
_exptl_crystal_F_000 832
_exptl_crystal_size_max 0.370
_exptl_crystal_size_mid 0.310
_exptl_crystal_size_min 0.230
_refine_diff_density_max 1.530
_refine_diff_density_min -0.427
_refine_diff_density_rms 0.144
_refine_ls_extinction_method none
_refine_ls_goodness_of_fit_ref 0.959
_refine_ls_hydrogen_treatment constr
_refine_ls_matrix_type full
_refine_ls_number_parameters 505
_refine_ls_number_reflns 8748
_refine_ls_number_restraints 0
_refine_ls_restrained_S_all 0.959
_refine_ls_R_factor_all 0.1334
_refine_ls_R_factor_gt 0.0857
_refine_ls_shift/su_max 0.052
_refine_ls_shift/su_mean 0.003
_refine_ls_structure_factor_coef Fsqd
_refine_ls_weighting_details 'w=1/[\s^2^(Fo^2^)+(0.1959P)^2^+3.2608P] where P=(Fo^2^+2Fc^2^)/3'
_refine_ls_weighting_scheme calc
_refine_ls_wR_factor_gt 0.2593
_refine_ls_wR_factor_ref 0.3082
_reflns_Friedel_coverage 0.000
_reflns_number_gt 5357
_reflns_number_total 8748
_reflns_threshold_expression 'I > 2\s(I)'
_cod_data_source_file d0ce00235f2.cif
_cod_data_source_block Febbp-Cu
_cod_original_cell_volume 2504.9(5)
_cod_original_formula_sum 'C33.50 H47.50 Cu Fe N12.50 O3'
_cod_database_code 7240146
_shelx_shelxl_version_number 2018/3
_shelx_space_group_comment
;
The symmetry employed for this shelxl refinement is uniquely defined
by the following loop, which should always be used as a source of
symmetry information in preference to the above space-group names.
They are only intended as comments.
;
_shelx_estimated_absorpt_t_min 0.768
_shelx_estimated_absorpt_t_max 0.846

loop_
_space_group_symop_operation_xyz
'x, y, z'
'-x, -y, -z'

loop_
_atom_site_label
_atom_site_type_symbol
_atom_site_fract_x
_atom_site_fract_y
_atom_site_fract_z
_atom_site_U_iso_or_equiv
_atom_site_adp_type
_atom_site_occupancy
_atom_site_site_symmetry_order
_atom_site_calc_flag
_atom_site_refinement_flags_posn
_atom_site_refinement_flags_adp
_atom_site_refinement_flags_occupancy
_atom_site_disorder_assembly
_atom_site_disorder_group
Cu1 Cu 0.5000 0.5000 0.5000 0.0393(4) Uani 1 2 d S . P . .
Cu2 Cu 0.0000 0.0000 0.0000 0.0454(4) Uani 1 2 d S . P . .
Fe1 Fe 0.07521(9) 0.23695(7) 0.29257(6) 0.0313(3) Uani 1 1 d . . . . .
O1 O 0.5597(6) 0.3360(5) 0.2919(4) 0.0744(19) Uani 1 1 d . . . . .
H1O1 H 0.5011 0.2892 0.2465 0.089 Uiso 1 1 d R U . . .
H2O1 H 0.6272 0.3517 0.2819 0.089 Uiso 1 1 d R U . . .
O2 O 0.6769(18) 0.5963(12) 0.3100(14) 0.106(6) Uani 0.5 1 d . . P . .
O4 O 0.3975(9) 0.1447(7) 0.1196(8) 0.151(4) Uani 1 1 d . . . . .
H1O4 H 0.4440 0.1092 0.1325 0.182 Uiso 1 1 d R U . . .
H2O4 H 0.4139 0.1685 0.0811 0.182 Uiso 1 1 d R U . . .
O6 O 0.392(3) 0.425(2) 0.1159(18) 0.098(11) Uani 0.25 1 d . . P . .
H1O6 H 0.4432 0.4845 0.1439 0.118 Uiso 0.25 1 d R U P . .
H2O6 H 0.3158 0.4269 0.0929 0.118 Uiso 0.25 1 d R U P . .
O8 O 0.5446(16) 0.1468(15) 0.0636(13) 0.055(6) Uani 0.25 1 d . . P . .
N1 N 0.2620(7) 0.4155(5) 0.4617(4) 0.0615(18) Uani 1 1 d . . . . .
N2 N -0.0851(7) 0.0619(5) 0.1138(4) 0.0605(18) Uani 1 1 d . . . . .
N3 N 0.2682(6) 0.3043(5) 0.2125(4) 0.0504(15) Uani 1 1 d . . . . .
N4 N -0.0450(5) 0.1952(4) 0.3453(3) 0.0354(12) Uani 1 1 d . . . . .
N5 N 0.1495(5) 0.1487(4) 0.3464(3) 0.0372(13) Uani 1 1 d . . . . .
N6 N 0.1296(6) 0.0403(5) 0.4254(4) 0.0505(16) Uani 1 1 d . . . . .
N7 N -0.0388(5) 0.3102(4) 0.2531(3) 0.0350(12) Uani 1 1 d . . . . .
N8 N -0.2223(6) 0.3424(5) 0.2498(4) 0.0497(16) Uani 1 1 d . . . . .
N9 N 0.4598(6) 0.5113(5) 0.3755(4) 0.0469(15) Uani 1 1 d . . . . .
H9A H 0.5344 0.5438 0.3750 0.056 Uiso 1 1 calc R U . . .
H9B H 0.4318 0.4504 0.3381 0.056 Uiso 1 1 calc R U . . .
N10 N 0.4846(6) 0.6344(4) 0.5433(4) 0.0452(14) Uani 1 1 d . . . . .
H10A H 0.4704 0.6373 0.5923 0.054 Uiso 1 1 calc R U . . .
H10B H 0.5609 0.6805 0.5593 0.054 Uiso 1 1 calc R U . . .
N11 N 0.1557(6) 0.0016(5) 0.1018(4) 0.0565(17) Uani 1 1 d . . . . .
H11A H 0.2242 0.0486 0.1061 0.068 Uiso 1 1 calc R U . . .
H11B H 0.1448 0.0208 0.1515 0.068 Uiso 1 1 calc R U . . .
N12 N -0.1017(6) -0.1400(5) -0.0107(4) 0.0545(17) Uani 1 1 d . . . . .
H12A H -0.1412 -0.1341 0.0259 0.065 Uiso 1 1 calc R U . . .
H12B H -0.1635 -0.1670 -0.0658 0.065 Uiso 1 1 calc R U . . .
N13 N 0.876(2) 0.6187(17) 0.3659(13) 0.083(6) Uani 0.5 1 d . . P . .
C1 C 0.1897(7) 0.3500(5) 0.4011(4) 0.0390(16) Uani 1 1 d . . . . .
C2 C -0.0292(7) 0.1272(5) 0.1807(4) 0.0380(15) Uani 1 1 d . . . . .
C3 C 0.1962(7) 0.2794(5) 0.2420(4) 0.0375(15) Uani 1 1 d . . . . .
C4 C -0.1425(7) 0.2301(5) 0.3331(4) 0.0423(16) Uani 1 1 d . . . . .
C5 C -0.2304(8) 0.1998(6) 0.3683(6) 0.057(2) Uani 1 1 d . . . . .
H5A H -0.2998 0.2224 0.3596 0.068 Uiso 1 1 calc R U . . .
C6 C -0.2130(9) 0.1361(8) 0.4159(6) 0.070(3) Uani 1 1 d . . . . .
H6 H -0.2714 0.1153 0.4401 0.084 Uiso 1 1 calc R U . . .
C7 C -0.1121(8) 0.1018(7) 0.4291(6) 0.063(2) Uani 1 1 d . . . . .
H7 H -0.1008 0.0590 0.4625 0.076 Uiso 1 1 calc R U . . .
C8 C -0.0264(7) 0.1323(5) 0.3916(4) 0.0414(16) Uani 1 1 d . . . . .
C9 C 0.0864(7) 0.1046(5) 0.3919(5) 0.0432(17) Uani 1 1 d . . . . .
C10 C 0.2452(6) 0.1083(5) 0.3524(4) 0.0364(15) Uani 1 1 d . . . . .
C11 C 0.2317(8) 0.0416(5) 0.4013(5) 0.0461(17) Uani 1 1 d . . . . .
C12 C 0.3162(8) -0.0132(6) 0.4172(5) 0.056(2) Uani 1 1 d . . . . .
H12 H 0.3098 -0.0569 0.4497 0.067 Uiso 1 1 calc R U . . .
C13 C 0.4091(8) 0.0003(6) 0.3828(5) 0.058(2) Uani 1 1 d . . . . .
H13 H 0.4650 -0.0355 0.3922 0.069 Uiso 1 1 calc R U . . .
C14 C 0.4209(7) 0.0656(6) 0.3348(5) 0.0492(18) Uani 1 1 d . . . . .
H14 H 0.4839 0.0722 0.3125 0.059 Uiso 1 1 calc R U . . .
C15 C 0.3395(7) 0.1223(5) 0.3191(4) 0.0405(16) Uani 1 1 d . . . . .
H15 H 0.3485 0.1670 0.2878 0.049 Uiso 1 1 calc R U . . .
C16 C -0.1400(7) 0.2960(5) 0.2790(4) 0.0385(16) Uani 1 1 d . . . . .
C17 C -0.0569(7) 0.3738(5) 0.2046(4) 0.0406(16) Uani 1 1 d . . . . .
C18 C -0.1726(8) 0.3920(6) 0.2024(5) 0.0478(18) Uani 1 1 d . . . . .
C19 C -0.2153(10) 0.4531(8) 0.1565(6) 0.073(3) Uani 1 1 d . . . . .
H19 H -0.2895 0.4665 0.1550 0.087 Uiso 1 1 calc R U . . .
C20 C -0.1475(11) 0.4936(8) 0.1133(7) 0.077(3) Uani 1 1 d . . . . .
H20 H -0.1768 0.5340 0.0814 0.093 Uiso 1 1 calc R U . . .
C21 C -0.0362(10) 0.4758(7) 0.1161(6) 0.067(2) Uani 1 1 d . . . . .
H21 H 0.0078 0.5051 0.0861 0.081 Uiso 1 1 calc R U . . .
C22 C 0.0123(8) 0.4167(6) 0.1615(5) 0.0473(18) Uani 1 1 d . . . . .
H22 H 0.0880 0.4058 0.1632 0.057 Uiso 1 1 calc R U . . .
C23 C 0.3670(9) 0.5586(6) 0.3382(5) 0.058(2) Uani 1 1 d . . . . .
H23A H 0.2814 0.5175 0.3281 0.069 Uiso 1 1 calc R U . . .
H23B H 0.3652 0.5616 0.2808 0.069 Uiso 1 1 calc R U . . .
C24 C 0.3960(9) 0.6620(6) 0.3962(5) 0.059(2) Uani 1 1 d . . . . .
C25 C 0.2915(13) 0.6988(9) 0.3431(7) 0.107(4) Uani 1 1 d . . . . .
H25A H 0.2985 0.7014 0.2884 0.161 Uiso 1 1 calc R U . . .
H25B H 0.3033 0.7636 0.3777 0.161 Uiso 1 1 calc R U . . .
H25C H 0.2074 0.6543 0.3302 0.161 Uiso 1 1 calc R U . . .
C26 C 0.5310(11) 0.7294(7) 0.4113(7) 0.084(3) Uani 1 1 d . . . . .
H26A H 0.5963 0.7069 0.4450 0.126 Uiso 1 1 calc R U . . .
H26B H 0.5461 0.7962 0.4434 0.126 Uiso 1 1 calc R U . . .
H26C H 0.5344 0.7270 0.3547 0.126 Uiso 1 1 calc R U . . .
C27 C 0.3846(8) 0.6616(6) 0.4818(5) 0.055(2) Uani 1 1 d . . . . .
H27A H 0.3891 0.7270 0.5117 0.066 Uiso 1 1 calc R U . . .
H27B H 0.3002 0.6156 0.4684 0.066 Uiso 1 1 calc R U . . .
C28 C 0.1897(10) -0.0868(7) 0.1018(7) 0.074(3) Uani 1 1 d . . . . .
H28A H 0.2669 -0.0721 0.1553 0.089 Uiso 1 1 calc R U . . .
H28B H 0.2095 -0.1066 0.0509 0.089 Uiso 1 1 calc R U . . .
C29 C 0.0383(14) -0.1475(9) 0.1723(7) 0.113(5) Uani 1 1 d . . . . .
H29A H 0.1088 -0.1343 0.2283 0.170 Uiso 1 1 calc R U . . .
H29B H -0.0343 -0.2016 0.1646 0.170 Uiso 1 1 calc R U . . .
H29C H 0.0142 -0.0897 0.1716 0.170 Uiso 1 1 calc R U . . .
C30 C 0.0792(11) -0.1738(7) 0.0981(6) 0.079(3) Uani 1 1 d . . . . .
C31 C 0.1281(17) -0.2613(9) 0.1023(10) 0.151(7) Uani 1 1 d . . . . .
H31A H 0.1348 -0.2872 0.0476 0.227 Uiso 1 1 calc R U . . .
H31B H 0.0684 -0.3121 0.1108 0.227 Uiso 1 1 calc R U . . .
H31C H 0.2116 -0.2393 0.1511 0.227 Uiso 1 1 calc R U . . .
C32 C -0.0374(10) -0.2106(6) 0.0069(6) 0.071(3) Uani 1 1 d . . . . .
H32A H -0.0080 -0.2281 -0.0395 0.085 Uiso 1 1 calc R U . . .
H32B H -0.0999 -0.2702 0.0034 0.085 Uiso 1 1 calc R U . . .
C34 C 0.921(3) 0.689(3) 0.347(2) 0.136(13) Uani 0.5 1 d . . P . .
H34A H 0.9052 0.6688 0.2847 0.204 Uiso 0.5 1 calc R U P . .
H34B H 1.0128 0.7174 0.3822 0.204 Uiso 0.5 1 calc R U P . .
H34C H 0.8815 0.7374 0.3573 0.204 Uiso 0.5 1 calc R U P . .
C35 C 0.963(3) 0.587(2) 0.4087(17) 0.140(14) Uani 0.5 1 d . . P . .
H35A H 0.9227 0.5215 0.4089 0.211 Uiso 0.5 1 calc R U P . .
H35B H 1.0109 0.6303 0.4689 0.211 Uiso 0.5 1 calc R U P . .
H35C H 1.0214 0.5843 0.3802 0.211 Uiso 0.5 1 calc R U P . .
C36 C 0.761(2) 0.5756(18) 0.3463(14) 0.079(7) Uani 0.5 1 d . . P . .
H36 H 0.7424 0.5196 0.3635 0.095 Uiso 0.5 1 calc R U P . .

loop_
_atom_site_aniso_label
_atom_site_aniso_U_11
_atom_site_aniso_U_22
_atom_site_aniso_U_33
_atom_site_aniso_U_23
_atom_site_aniso_U_13
_atom_site_aniso_U_12
Cu1 0.0432(7) 0.0382(7) 0.0352(6) 0.0090(5) 0.0139(5) 0.0171(6)
Cu2 0.0469(8) 0.0394(7) 0.0407(7) 0.0100(5) 0.0099(6) 0.0137(6)
Fe1 0.0317(5) 0.0355(5) 0.0317(5) 0.0151(4) 0.0157(4) 0.0127(4)
O1 0.054(4) 0.103(5) 0.065(4) 0.011(3) 0.034(3) 0.025(4)
O2 0.104(13) 0.089(11) 0.168(17) 0.033(11) 0.113(13) 0.032(10)
O4 0.116(8) 0.114(8) 0.192(11) 0.007(7) 0.067(7) 0.015(6)
O6 0.10(2) 0.12(2) 0.077(17) 0.034(17) 0.069(17) -0.009(18)
O8 0.018(9) 0.054(12) 0.056(12) -0.027(10) 0.021(8) -0.020(9)
N1 0.057(4) 0.063(5) 0.045(4) 0.007(3) 0.013(3) 0.008(4)
N2 0.073(5) 0.057(4) 0.046(4) 0.010(3) 0.026(4) 0.017(4)
N3 0.041(4) 0.065(4) 0.058(4) 0.030(3) 0.029(3) 0.018(3)
N4 0.039(3) 0.036(3) 0.031(3) 0.011(2) 0.016(2) 0.009(3)
N5 0.040(3) 0.038(3) 0.038(3) 0.018(2) 0.018(3) 0.013(3)
N6 0.054(4) 0.060(4) 0.053(4) 0.036(3) 0.027(3) 0.026(3)
N7 0.036(3) 0.038(3) 0.038(3) 0.014(2) 0.020(2) 0.015(3)
N8 0.049(4) 0.059(4) 0.057(4) 0.027(3) 0.025(3) 0.033(3)
N9 0.055(4) 0.050(4) 0.038(3) 0.012(3) 0.021(3) 0.020(3)
N10 0.054(4) 0.041(3) 0.046(3) 0.013(3) 0.022(3) 0.023(3)
N11 0.055(4) 0.058(4) 0.044(3) 0.016(3) 0.010(3) 0.016(3)
N12 0.058(4) 0.050(4) 0.047(4) 0.012(3) 0.017(3) 0.016(3)
N13 0.092(17) 0.086(14) 0.049(10) 0.002(10) 0.037(10) 0.000(13)
C1 0.039(4) 0.049(4) 0.036(4) 0.019(3) 0.020(3) 0.017(3)
C2 0.040(4) 0.045(4) 0.039(4) 0.020(3) 0.020(3) 0.019(3)
C3 0.037(4) 0.035(4) 0.037(3) 0.014(3) 0.010(3) 0.012(3)
C4 0.038(4) 0.051(4) 0.041(4) 0.017(3) 0.019(3) 0.013(3)
C5 0.055(5) 0.075(6) 0.074(5) 0.042(5) 0.048(4) 0.033(4)
C6 0.064(6) 0.103(7) 0.088(6) 0.067(6) 0.053(5) 0.042(6)
C7 0.063(6) 0.079(6) 0.075(6) 0.049(5) 0.041(5) 0.029(5)
C8 0.044(4) 0.048(4) 0.042(4) 0.024(3) 0.023(3) 0.015(3)
C9 0.046(4) 0.046(4) 0.044(4) 0.024(3) 0.021(3) 0.016(3)
C10 0.036(4) 0.038(4) 0.034(3) 0.013(3) 0.011(3) 0.016(3)
C11 0.053(5) 0.049(4) 0.044(4) 0.025(3) 0.019(4) 0.024(4)
C12 0.060(5) 0.057(5) 0.061(5) 0.036(4) 0.021(4) 0.030(4)
C13 0.050(5) 0.065(5) 0.066(5) 0.028(4) 0.016(4) 0.038(4)
C14 0.034(4) 0.052(5) 0.056(4) 0.013(4) 0.014(3) 0.017(4)
C15 0.041(4) 0.037(4) 0.044(4) 0.017(3) 0.014(3) 0.015(3)
C16 0.039(4) 0.044(4) 0.036(3) 0.012(3) 0.020(3) 0.014(3)
C17 0.048(4) 0.038(4) 0.036(4) 0.014(3) 0.016(3) 0.015(3)
C18 0.053(5) 0.054(5) 0.050(4) 0.029(4) 0.023(4) 0.028(4)
C19 0.083(7) 0.094(7) 0.076(6) 0.046(6) 0.040(5) 0.062(6)
C20 0.106(8) 0.088(7) 0.083(7) 0.058(6) 0.053(6) 0.064(7)
C21 0.098(7) 0.070(6) 0.073(6) 0.045(5) 0.053(5) 0.050(6)
C22 0.056(5) 0.050(4) 0.051(4) 0.025(4) 0.027(4) 0.028(4)
C23 0.069(6) 0.057(5) 0.040(4) 0.016(4) 0.014(4) 0.025(4)
C24 0.078(6) 0.043(4) 0.049(4) 0.014(4) 0.016(4) 0.025(4)
C25 0.136(11) 0.096(8) 0.082(7) 0.034(6) 0.007(7) 0.077(8)
C26 0.116(9) 0.061(6) 0.072(6) 0.031(5) 0.041(6) 0.016(6)
C27 0.064(5) 0.053(5) 0.060(5) 0.020(4) 0.026(4) 0.037(4)
C28 0.076(7) 0.064(6) 0.067(6) 0.016(5) 0.006(5) 0.036(5)
C29 0.157(12) 0.094(9) 0.053(6) 0.027(6) 0.030(7) 0.000(8)
C30 0.108(8) 0.065(6) 0.048(5) 0.026(4) 0.008(5) 0.030(6)
C31 0.199(17) 0.084(9) 0.127(11) 0.045(8) -0.003(11) 0.071(10)
C32 0.092(7) 0.045(5) 0.052(5) 0.011(4) 0.016(5) 0.008(5)
C34 0.09(2) 0.17(3) 0.10(2) -0.01(2) 0.007(17) 0.06(2)
C35 0.15(3) 0.13(3) 0.062(16) -0.028(16) 0.051(18) -0.04(2)
C36 0.062(13) 0.099(16) 0.076(13) -0.007(11) 0.058(11) 0.015(13)

loop_
_atom_type_symbol
_atom_type_description
_atom_type_scat_dispersion_real
_atom_type_scat_dispersion_imag
_atom_type_scat_source
C C 0.0033 0.0016 'International Tables Vol C Tables 4.2.6.8 and 6.1.1.4'
H H 0.0000 0.0000 'International Tables Vol C Tables 4.2.6.8 and 6.1.1.4'
N N 0.0061 0.0033 'International Tables Vol C Tables 4.2.6.8 and 6.1.1.4'
O O 0.0106 0.0060 'International Tables Vol C Tables 4.2.6.8 and 6.1.1.4'
Fe Fe 0.3463 0.8444 'International Tables Vol C Tables 4.2.6.8 and 6.1.1.4'
Cu Cu 0.3201 1.2651 'International Tables Vol C Tables 4.2.6.8 and 6.1.1.4'

loop_
_geom_angle_atom_site_label_1
_geom_angle_atom_site_label_2
_geom_angle_atom_site_label_3
_geom_angle
_geom_angle_site_symmetry_1
_geom_angle_site_symmetry_3
_geom_angle_publ_flag
N9 Cu1 N9 180.0 . 2_666 ?
N9 Cu1 N10 91.0(2) . . ?
N9 Cu1 N10 89.0(2) 2_666 . ?
N9 Cu1 N10 89.0(2) . 2_666 ?
N9 Cu1 N10 91.0(2) 2_666 2_666 ?
N10 Cu1 N10 180.0 . 2_666 ?
N9 Cu1 N1 92.0(2) . . ?
N9 Cu1 N1 88.0(2) 2_666 . ?
N10 Cu1 N1 90.2(2) . . ?
N10 Cu1 N1 89.8(2) 2_666 . ?
N11 Cu2 N11 180.0 . 2 ?
N11 Cu2 N12 89.1(3) . 2 ?
N11 Cu2 N12 90.9(3) 2 2 ?
N11 Cu2 N12 90.9(3) . . ?
N11 Cu2 N12 89.1(3) 2 . ?
N12 Cu2 N12 180.0 2 . ?
N11 Cu2 N2 88.4(3) . . ?
N11 Cu2 N2 91.6(3) 2 . ?
N12 Cu2 N2 93.1(2) 2 . ?
N12 Cu2 N2 86.9(2) . . ?
C3 Fe1 N5 98.5(3) . . ?
C3 Fe1 N7 99.5(2) . . ?
N5 Fe1 N7 161.9(2) . . ?
C3 Fe1 N4 179.2(3) . . ?
N5 Fe1 N4 81.2(2) . . ?
N7 Fe1 N4 80.7(2) . . ?
C3 Fe1 C2 88.0(3) . . ?
N5 Fe1 C2 89.7(3) . . ?
N7 Fe1 C2 90.1(3) . . ?
N4 Fe1 C2 92.8(2) . . ?
C3 Fe1 C1 87.6(3) . . ?
N5 Fe1 C1 90.7(3) . . ?
N7 Fe1 C1 90.8(3) . . ?
N4 Fe1 C1 91.6(2) . . ?
C2 Fe1 C1 175.6(3) . . ?
H1O1 O1 H2O1 107.7 . . ?
H1O4 O4 H2O4 107.7 . . ?
H1O6 O6 H2O6 107.7 . . ?
C1 N1 Cu1 127.2(6) . . ?
C2 N2 Cu2 128.1(6) . . ?
C8 N4 C4 123.1(6) . . ?
C8 N4 Fe1 118.4(5) . . ?
C4 N4 Fe1 118.6(5) . . ?
C10 N5 C9 103.9(5) . . ?
C10 N5 Fe1 141.3(5) . . ?
C9 N5 Fe1 114.7(4) . . ?
C9 N6 C11 102.5(6) . . ?
C17 N7 C16 103.9(5) . . ?
C17 N7 Fe1 141.4(5) . . ?
C16 N7 Fe1 114.7(4) . . ?
C16 N8 C18 103.5(6) . . ?
C23 N9 Cu1 120.4(5) . . ?
C23 N9 H9A 107.2 . . ?
Cu1 N9 H9A 107.2 . . ?
C23 N9 H9B 107.2 . . ?
Cu1 N9 H9B 107.2 . . ?
H9A N9 H9B 106.9 . . ?
C27 N10 Cu1 118.2(4) . . ?
C27 N10 H10A 107.8 . . ?
Cu1 N10 H10A 107.8 . . ?
C27 N10 H10B 107.8 . . ?
Cu1 N10 H10B 107.8 . . ?
H10A N10 H10B 107.1 . . ?
C28 N11 Cu2 120.8(5) . . ?
C28 N11 H11A 107.1 . . ?
Cu2 N11 H11A 107.1 . . ?
C28 N11 H11B 107.1 . . ?
Cu2 N11 H11B 107.1 . . ?
H11A N11 H11B 106.8 . . ?
C32 N12 Cu2 120.9(6) . . ?
C32 N12 H12A 107.1 . . ?
Cu2 N12 H12A 107.1 . . ?
C32 N12 H12B 107.1 . . ?
Cu2 N12 H12B 107.1 . . ?
H12A N12 H12B 106.8 . . ?
C36 N13 C35 120(3) . . ?
C36 N13 C34 127(3) . . ?
C35 N13 C34 112(3) . . ?
N1 C1 Fe1 175.5(6) . . ?
N2 C2 Fe1 176.3(6) . . ?
N3 C3 Fe1 179.6(7) . . ?
N4 C4 C5 119.4(7) . . ?
N4 C4 C16 111.2(6) . . ?
C5 C4 C16 129.4(7) . . ?
C6 C5 C4 118.5(8) . . ?
C6 C5 H5A 120.8 . . ?
C4 C5 H5A 120.8 . . ?
C5 C6 C7 121.7(8) . . ?
C5 C6 H6 119.2 . . ?
C7 C6 H6 119.2 . . ?
C6 C7 C8 118.6(8) . . ?
C6 C7 H7 120.7 . . ?
C8 C7 H7 120.7 . . ?
N4 C8 C7 118.7(7) . . ?
N4 C8 C9 111.0(6) . . ?
C7 C8 C9 130.2(7) . . ?
N6 C9 N5 116.6(6) . . ?
N6 C9 C8 128.6(7) . . ?
N5 C9 C8 114.7(6) . . ?
N5 C10 C15 131.5(6) . . ?
N5 C10 C11 106.3(6) . . ?
C15 C10 C11 122.2(6) . . ?
N6 C11 C12 129.8(7) . . ?
N6 C11 C10 110.7(6) . . ?
C12 C11 C10 119.5(7) . . ?
C13 C12 C11 117.9(7) . . ?
C13 C12 H12 121.0 . . ?
C11 C12 H12 121.0 . . ?
C12 C13 C14 121.9(7) . . ?
C12 C13 H13 119.0 . . ?
C14 C13 H13 119.0 . . ?
C13 C14 C15 121.5(7) . . ?
C13 C14 H14 119.3 . . ?
C15 C14 H14 119.3 . . ?
C10 C15 C14 117.0(7) . . ?
C10 C15 H15 121.5 . . ?
C14 C15 H15 121.5 . . ?
N8 C16 N7 115.8(6) . . ?
N8 C16 C4 129.4(6) . . ?
N7 C16 C4 114.8(6) . . ?
N7 C17 C22 132.1(7) . . ?
N7 C17 C18 106.7(6) . . ?
C22 C17 C18 121.2(6) . . ?
N8 C18 C19 130.6(8) . . ?
N8 C18 C17 110.1(6) . . ?
C19 C18 C17 119.2(7) . . ?
C20 C19 C18 119.0(8) . . ?
C20 C19 H19 120.5 . . ?
C18 C19 H19 120.5 . . ?
C19 C20 C21 121.2(8) . . ?
C19 C20 H20 119.4 . . ?
C21 C20 H20 119.4 . . ?
C22 C21 C20 122.6(8) . . ?
C22 C21 H21 118.7 . . ?
C20 C21 H21 118.7 . . ?
C21 C22 C17 116.7(7) . . ?
C21 C22 H22 121.6 . . ?
C17 C22 H22 121.6 . . ?
N9 C23 C24 114.4(7) . . ?
N9 C23 H23A 108.7 . . ?
C24 C23 H23A 108.6 . . ?
N9 C23 H23B 108.7 . . ?
C24 C23 H23B 108.7 . . ?
H23A C23 H23B 107.6 . . ?
C27 C24 C23 111.7(7) . . ?
C27 C24 C25 108.0(8) . . ?
C23 C24 C25 105.7(7) . . ?
C27 C24 C26 112.2(7) . . ?
C23 C24 C26 109.5(8) . . ?
C25 C24 C26 109.5(9) . . ?
C24 C25 H25A 109.5 . . ?
C24 C25 H25B 109.5 . . ?
H25A C25 H25B 109.5 . . ?
C24 C25 H25C 109.5 . . ?
H25A C25 H25C 109.5 . . ?
H25B C25 H25C 109.5 . . ?
C24 C26 H26A 109.5 . . ?
C24 C26 H26B 109.5 . . ?
H26A C26 H26B 109.5 . . ?
C24 C26 H26C 109.5 . . ?
H26A C26 H26C 109.5 . . ?
H26B C26 H26C 109.5 . . ?
N10 C27 C24 114.6(6) . . ?
N10 C27 H27A 108.6 . . ?
C24 C27 H27A 108.6 . . ?
N10 C27 H27B 108.6 . . ?
C24 C27 H27B 108.6 . . ?
H27A C27 H27B 107.6 . . ?
N11 C28 C30 112.2(8) . . ?
N11 C28 H28A 109.2 . . ?
C30 C28 H28A 109.2 . . ?
N11 C28 H28B 109.2 . . ?
C30 C28 H28B 109.2 . . ?
H28A C28 H28B 107.9 . . ?
C30 C29 H29A 109.5 . . ?
C30 C29 H29B 109.5 . . ?
H29A C29 H29B 109.5 . . ?
C30 C29 H29C 109.5 . . ?
H29A C29 H29C 109.5 . . ?
H29B C29 H29C 109.5 . . ?
C29 C30 C32 110.7(10) . . ?
C29 C30 C31 110.4(10) . . ?
C32 C30 C31 105.0(9) . . ?
C29 C30 C28 112.5(9) . . ?
C32 C30 C28 110.5(8) . . ?
C31 C30 C28 107.5(11) . . ?
C30 C31 H31A 109.5 . . ?
C30 C31 H31B 109.5 . . ?
H31A C31 H31B 109.5 . . ?
C30 C31 H31C 109.5 . . ?
H31A C31 H31C 109.5 . . ?
H31B C31 H31C 109.5 . . ?
N12 C32 C30 114.6(7) . . ?
N12 C32 H32A 108.6 . . ?
C30 C32 H32A 108.6 . . ?
N12 C32 H32B 108.6 . . ?
C30 C32 H32B 108.6 . . ?
H32A C32 H32B 107.6 . . ?
N13 C34 H34A 109.5 . . ?
N13 C34 H34B 109.4 . . ?
H34A C34 H34B 109.5 . . ?
N13 C34 H34C 109.5 . . ?
H34A C34 H34C 109.5 . . ?
H34B C34 H34C 109.5 . . ?
N13 C35 H35A 109.4 . . ?
N13 C35 H35B 109.5 . . ?
H35A C35 H35B 109.5 . . ?
N13 C35 H35C 109.5 . . ?
H35A C35 H35C 109.5 . . ?
H35B C35 H35C 109.5 . . ?
O2 C36 N13 127(3) . . ?
O2 C36 H36 116.4 . . ?
N13 C36 H36 116.3 . . ?

loop_
_geom_bond_atom_site_label_1
_geom_bond_atom_site_label_2
_geom_bond_distance
_geom_bond_site_symmetry_2
_geom_bond_publ_flag
Cu1 N9 2.036(6) . ?
Cu1 N9 2.036(6) 2_666 ?
Cu1 N10 2.038(5) . ?
Cu1 N10 2.038(5) 2_666 ?
Cu1 N1 2.542(7) . ?
Cu2 N11 2.021(6) . ?
Cu2 N11 2.021(6) 2 ?
Cu2 N12 2.045(7) 2 ?
Cu2 N12 2.045(7) . ?
Cu2 N2 2.557(7) . ?
Fe1 C3 1.930(7) . ?
Fe1 N5 1.939(5) . ?
Fe1 N7 1.945(5) . ?
Fe1 N4 1.949(5) . ?
Fe1 C2 1.965(7) . ?
Fe1 C1 1.971(7) . ?
O1 H1O1 0.8500 . ?
O1 H2O1 0.8501 . ?
O2 C36 1.12(3) . ?
O4 H1O4 0.8499 . ?
O4 H2O4 0.8501 . ?
O6 H1O6 0.8500 . ?
O6 H2O6 0.8500 . ?
N1 C1 1.136(9) . ?
N2 C2 1.168(9) . ?
N3 C3 1.141(9) . ?
N4 C8 1.337(9) . ?
N4 C4 1.335(9) . ?
N5 C10 1.376(8) . ?
N5 C9 1.381(9) . ?
N6 C9 1.313(9) . ?
N6 C11 1.385(10) . ?
N7 C17 1.370(8) . ?
N7 C16 1.380(8) . ?
N8 C16 1.331(9) . ?
N8 C18 1.361(10) . ?
N9 C23 1.464(9) . ?
N9 H9A 0.8900 . ?
N9 H9B 0.8900 . ?
N10 C27 1.475(9) . ?
N10 H10A 0.8900 . ?
N10 H10B 0.8900 . ?
N11 C28 1.451(10) . ?
N11 H11A 0.8900 . ?
N11 H11B 0.8900 . ?
N12 C32 1.446(11) . ?
N12 H12A 0.8900 . ?
N12 H12B 0.8900 . ?
N13 C36 1.23(3) . ?
N13 C35 1.29(4) . ?
N13 C34 1.20(4) . ?
C4 C5 1.381(10) . ?
C4 C16 1.460(10) . ?
C5 C6 1.361(12) . ?
C5 H5A 0.9300 . ?
C6 C7 1.364(12) . ?
C6 H6 0.9300 . ?
C7 C8 1.391(10) . ?
C7 H7 0.9300 . ?
C8 C9 1.474(10) . ?
C10 C15 1.391(9) . ?
C10 C11 1.417(10) . ?
C11 C12 1.414(10) . ?
C12 C13 1.389(12) . ?
C12 H12 0.9300 . ?
C13 C14 1.386(11) . ?
C13 H13 0.9300 . ?
C14 C15 1.407(10) . ?
C14 H14 0.9300 . ?
C15 H15 0.9300 . ?
C17 C22 1.385(10) . ?
C17 C18 1.434(10) . ?
C18 C19 1.377(11) . ?
C19 C20 1.360(13) . ?
C19 H19 0.9300 . ?
C20 C21 1.379(13) . ?
C20 H20 0.9300 . ?
C21 C22 1.372(11) . ?
C21 H21 0.9300 . ?
C22 H22 0.9300 . ?
C23 C24 1.516(11) . ?
C23 H23A 0.9700 . ?
C23 H23B 0.9700 . ?
C24 C27 1.492(12) . ?
C24 C25 1.537(12) . ?
C24 C26 1.549(14) . ?
C25 H25A 0.9600 . ?
C25 H25B 0.9600 . ?
C25 H25C 0.9600 . ?
C26 H26A 0.9600 . ?
C26 H26B 0.9600 . ?
C26 H26C 0.9600 . ?
C27 H27A 0.9700 . ?
C27 H27B 0.9700 . ?
C28 C30 1.552(15) . ?
C28 H28A 0.9700 . ?
C28 H28B 0.9700 . ?
C29 C30 1.499(15) . ?
C29 H29A 0.9600 . ?
C29 H29B 0.9600 . ?
C29 H29C 0.9600 . ?
C30 C32 1.542(12) . ?
C30 C31 1.537(14) . ?
C31 H31A 0.9600 . ?
C31 H31B 0.9600 . ?
C31 H31C 0.9600 . ?
C32 H32A 0.9700 . ?
C32 H32B 0.9700 . ?
C34 H34A 0.9600 . ?
C34 H34B 0.9600 . ?
C34 H34C 0.9600 . ?
C35 H35A 0.9600 . ?
C35 H35B 0.9600 . ?
C35 H35C 0.9600 . ?
C36 H36 0.9300 . ?
